data_7036965
loop_
_publ_author_name
'Singh, Alok Kumar'
'Nagarajan, Rajamani'

_publ_section_title
;
 A sequential logic gate-based &quot;smart probe&quot; for selective
 monitoring of Cu(2+), Fe(3+) and CN(-)/F(-)via differential analyses.
;
_journal_issue 46
_journal_name_full 'Dalton transactions (Cambridge, England : 2003)'
_journal_page_first 19786
_journal_page_last 19790
_journal_paper_doi 10.1039/c5dt03567h
_journal_volume 44
_journal_year 2015
_chemical_formula_moiety 'C28 H19 Cl2 N5 O4 Ru'
_chemical_formula_sum 'C28 H19 Cl2 N5 O4 Ru'
_chemical_formula_weight 661.45
_chemical_name_systematic
;
 ?
;
_space_group_crystal_system triclinic
_space_group_IT_number 2
_space_group_name_Hall '-P 1'
_space_group_name_H-M_alt 'P -1'
_symmetry_space_group_name_Hall '-P 1'
_symmetry_space_group_name_H-M 'P -1'
_atom_sites_solution_hydrogens geom
_audit_creation_method SHELXL-2013
_audit_update_record
;
2015-06-29 deposited with the CCDC.
2015-10-28 downloaded from the CCDC.
;
_cell_angle_alpha 97.457(5)
_cell_angle_beta 99.221(5)
_cell_angle_gamma 104.685(5)
_cell_formula_units_Z 2
_cell_length_a 9.608(5)
_cell_length_b 9.713(5)
_cell_length_c 14.956(5)
_cell_measurement_reflns_used 5814
_cell_measurement_temperature 293(2)
_cell_measurement_theta_max 25.7670
_cell_measurement_theta_min 3.0060
_cell_volume 1311.3(11)
_computing_cell_refinement 'X-calibur S SAINT'
_computing_data_collection 'X-calibur S oxford'
_computing_data_reduction 'X-calibur S SAINT'
_computing_molecular_graphics 'Oxford SHELXTL'
_computing_publication_material 'Oxford SHELXTL'
_computing_structure_refinement 'SHELXL-97 (Sheldrick, 1997)'
_computing_structure_solution 'SHELXS-97 (Sheldrick, 1990)'
_diffrn_ambient_temperature 293(2)
_diffrn_measured_fraction_theta_full 0.998
_diffrn_measured_fraction_theta_max 0.998
_diffrn_measurement_device_type 'Xcalibur, Sapphire3'
_diffrn_measurement_method '\f and \w scans'
_diffrn_radiation_type MoK\a
_diffrn_radiation_wavelength 0.71073
_diffrn_reflns_av_R_equivalents 0.0666
_diffrn_reflns_av_unetI/netI 0.0704
_diffrn_reflns_laue_measured_fraction_full 0.998
_diffrn_reflns_laue_measured_fraction_max 0.998
_diffrn_reflns_limit_h_max 11
_diffrn_reflns_limit_h_min -11
_diffrn_reflns_limit_k_max 11
_diffrn_reflns_limit_k_min -11
_diffrn_reflns_limit_l_max 17
_diffrn_reflns_limit_l_min -17
_diffrn_reflns_number 16315
_diffrn_reflns_point_group_measured_fraction_full 0.998
_diffrn_reflns_point_group_measured_fraction_max 0.998
_diffrn_reflns_theta_full 25.000
_diffrn_reflns_theta_max 24.999
_diffrn_reflns_theta_min 2.805
_diffrn_source 'fine-focus sealed tube'
_exptl_absorpt_coefficient_mu 0.848
_exptl_absorpt_correction_T_max 1.00000
_exptl_absorpt_correction_T_min 0.84928
_exptl_absorpt_correction_type multi-scan
_exptl_absorpt_process_details
;
CrysAlisPro, Agilent Technologies,
Version 1.171.36.32 (release 02-08-2013 CrysAlis171 .NET)
(compiled Aug  2 2013,16:46:58)
Empirical absorption correction using spherical harmonics,
 implemented in SCALE3 ABSPACK scaling algorithm.
;
_exptl_crystal_colour brown
_exptl_crystal_density_diffrn 1.675
_exptl_crystal_description needle
_exptl_crystal_F_000 664
_exptl_crystal_size_max 0.40
_exptl_crystal_size_mid 0.30
_exptl_crystal_size_min 0.15
_refine_diff_density_max 2.352
_refine_diff_density_min -1.061
_refine_diff_density_rms 0.156
_refine_ls_extinction_method none
_refine_ls_goodness_of_fit_ref 1.219
_refine_ls_hydrogen_treatment constr
_refine_ls_matrix_type full
_refine_ls_number_parameters 362
_refine_ls_number_reflns 4608
_refine_ls_number_restraints 0
_refine_ls_restrained_S_all 1.219
_refine_ls_R_factor_all 0.0942
_refine_ls_R_factor_gt 0.0823
_refine_ls_shift/su_max 0.002
_refine_ls_shift/su_mean 0.002
_refine_ls_structure_factor_coef Fsqd
_refine_ls_weighting_details 'w=1/[\s^2^(Fo^2^)+(0.0913P)^2^+11.8380P] where P=(Fo^2^+2Fc^2^)/3'
_refine_ls_weighting_scheme calc
_refine_ls_wR_factor_gt 0.2449
_refine_ls_wR_factor_ref 0.2526
_reflns_Friedel_coverage 0.000
_reflns_number_gt 3867
_reflns_number_total 4608
_reflns_threshold_expression 'I > 2\s(I)'
_cod_data_source_file c5dt03567h2.cif
_cod_data_source_block shelx
_cod_depositor_comments 'Adding full bibliography for 7036965.cif.'
_cod_database_code 7036965
_shelx_space_group_comment
;
The symmetry employed for this shelxl refinement is uniquely defined
by the following loop, which should always be used as a source of
symmetry information in preference to the above space-group names.
They are only intended as comments.
;
_shelxl_version_number 2013-4

loop_
_space_group_symop_operation_xyz
'x, y, z'
'-x, -y, -z'

loop_
_atom_site_label
_atom_site_type_symbol
_atom_site_fract_x
_atom_site_fract_y
_atom_site_fract_z
_atom_site_U_iso_or_equiv
_atom_site_adp_type
_atom_site_occupancy
_atom_site_site_symmetry_order
_atom_site_calc_flag
_atom_site_refinement_flags_posn
_atom_site_refinement_flags_adp
Ru1 Ru 0.06206(9) 0.48143(9) 0.75435(5) 0.0344(3) Uani 1 1 d . .
Cl1 Cl 0.1901(4) 0.0689(3) 0.8915(2) 0.0581(8) Uani 1 1 d . .
Cl2 Cl 0.4692(3) 0.3917(4) 0.5932(2) 0.0635(9) Uani 1 1 d . .
O2 O 0.2347(8) 0.4520(9) 0.6908(5) 0.0452(18) Uani 1 1 d . .
N1 N 0.1985(9) 0.6292(9) 0.8643(6) 0.040(2) Uani 1 1 d . .
O3 O 0.3974(10) -0.0121(10) 0.7796(7) 0.071(3) Uani 1 1 d . .
O1 O 0.1202(8) 0.3164(8) 0.8142(5) 0.0422(17) Uani 1 1 d . .
N3 N -0.0848(9) 0.3434(9) 0.6439(5) 0.0368(19) Uani 1 1 d . .
N4 N 0.0073(9) 0.6221(9) 0.6764(5) 0.0357(18) Uani 1 1 d . .
C1 C 0.3860(11) 0.2985(12) 0.6715(7) 0.044(2) Uani 1 1 d . .
C6 C 0.2807(10) 0.3450(11) 0.7097(6) 0.035(2) Uani 1 1 d . .
C15 C -0.3239(13) 0.4781(15) 0.8668(8) 0.055(3) Uani 1 1 d . .
H15 H -0.4242 0.4325 0.8502 0.066 Uiso 1 1 calc R U
C23 C -0.2345(12) 0.3251(13) 0.4963(7) 0.047(3) Uani 1 1 d . .
H23 H -0.2674 0.3708 0.4496 0.056 Uiso 1 1 calc R U
O4 O 0.5185(10) 0.1281(11) 0.6557(8) 0.080(3) Uani 1 1 d . .
C19 C -0.0720(14) 0.7989(13) 0.5584(8) 0.051(3) Uani 1 1 d . .
H19 H -0.1007 0.8574 0.5188 0.062 Uiso 1 1 calc R U
C11 C 0.1294(12) 0.6736(11) 0.9303(6) 0.038(2) Uani 1 1 d . .
C2 C 0.4311(12) 0.1767(14) 0.6924(8) 0.052(3) Uani 1 1 d . .
C22 C -0.1365(11) 0.4068(12) 0.5761(7) 0.038(2) Uani 1 1 d . .
C21 C -0.0821(11) 0.5647(12) 0.5942(7) 0.039(2) Uani 1 1 d . .
C8 C 0.4270(14) 0.7806(14) 0.9513(9) 0.061(3) Uani 1 1 d . .
H8 H 0.5279 0.8164 0.9563 0.073 Uiso 1 1 calc R U
C25 C -0.2301(13) 0.1148(14) 0.5591(10) 0.063(4) Uani 1 1 d . .
H25 H -0.2606 0.0148 0.5544 0.076 Uiso 1 1 calc R U
N2 N -0.0844(9) 0.5142(9) 0.8320(5) 0.0368(19) Uani 1 1 d . .
C3 C 0.3608(11) 0.0960(12) 0.7636(8) 0.046(3) Uani 1 1 d . .
C20 C -0.1218(12) 0.6513(13) 0.5334(7) 0.044(3) Uani 1 1 d . .
H20 H -0.1819 0.6095 0.4761 0.053 Uiso 1 1 calc R U
C26 C -0.1361(13) 0.1973(12) 0.6359(8) 0.049(3) Uani 1 1 d . .
H26 H -0.1060 0.1532 0.6841 0.058 Uiso 1 1 calc R U
C5 C 0.2150(11) 0.2666(11) 0.7816(6) 0.037(2) Uani 1 1 d . .
C18 C 0.0208(14) 0.8606(14) 0.6422(9) 0.058(3) Uani 1 1 d . .
H18 H 0.0581 0.9604 0.6594 0.069 Uiso 1 1 calc R U
C14 C -0.2645(14) 0.5763(15) 0.9494(8) 0.058(3) Uani 1 1 d . .
H14 H -0.3251 0.5981 0.9885 0.070 Uiso 1 1 calc R U
C16 C -0.2296(12) 0.4508(13) 0.8106(7) 0.048(3) Uani 1 1 d . .
H16 H -0.2685 0.3856 0.7555 0.057 Uiso 1 1 calc R U
C10 C 0.2115(14) 0.7764(12) 1.0078(8) 0.053(3) Uani 1 1 d . .
H10 H 0.1640 0.8103 1.0517 0.063 Uiso 1 1 calc R U
C13 C -0.1186(15) 0.6390(14) 0.9719(8) 0.056(3) Uani 1 1 d . .
H13 H -0.0775 0.7029 1.0273 0.067 Uiso 1 1 calc R U
N032 N -0.285(3) 0.869(3) 0.788(2) 0.169(11) Uani 1 1 d . .
C4 C 0.2627(12) 0.1535(12) 0.8069(7) 0.045(3) Uani 1 1 d . .
C17 C 0.0564(13) 0.7686(12) 0.6995(8) 0.048(3) Uani 1 1 d . .
H17 H 0.1169 0.8091 0.7569 0.058 Uiso 1 1 calc R U
C12 C -0.0302(12) 0.6082(11) 0.9123(7) 0.039(2) Uani 1 1 d . .
C9 C 0.3601(16) 0.8268(14) 1.0193(9) 0.068(4) Uani 1 1 d . .
H9 H 0.4152 0.8911 1.0722 0.082 Uiso 1 1 calc R U
C28 C -0.210(4) 0.935(6) 0.842(3) 0.28(3) Uani 1 1 d . .
C7 C 0.3429(14) 0.6806(14) 0.8754(9) 0.057(3) Uani 1 1 d . .
H7 H 0.3894 0.6481 0.8304 0.069 Uiso 1 1 calc R U
C24 C -0.2816(13) 0.1784(14) 0.4871(9) 0.059(3) Uani 1 1 d . .
H24 H -0.3461 0.1224 0.4343 0.071 Uiso 1 1 calc R U
C27 C -0.399(3) 0.793(2) 0.6945(14) 0.115(7) Uani 1 1 d . .
H27A H -0.4151 0.8657 0.6592 0.173 Uiso 1 1 calc R U
H27B H -0.4897 0.7418 0.7082 0.173 Uiso 1 1 calc R U
H27C H -0.3597 0.7272 0.6598 0.173 Uiso 1 1 calc R U

loop_
_atom_site_aniso_label
_atom_site_aniso_U_11
_atom_site_aniso_U_22
_atom_site_aniso_U_33
_atom_site_aniso_U_23
_atom_site_aniso_U_13
_atom_site_aniso_U_12
Ru1 0.0373(5) 0.0407(5) 0.0241(4) 0.0029(3) 0.0061(3) 0.0103(4)
Cl1 0.077(2) 0.0476(16) 0.0513(17) 0.0101(13) 0.0120(15) 0.0192(15)
Cl2 0.0482(16) 0.090(2) 0.0583(18) 0.0151(17) 0.0220(14) 0.0224(16)
O2 0.048(4) 0.060(5) 0.032(4) 0.006(3) 0.006(3) 0.024(4)
N1 0.039(5) 0.044(5) 0.033(4) 0.004(4) -0.002(4) 0.010(4)
O3 0.068(6) 0.063(6) 0.090(7) 0.014(5) 0.018(5) 0.033(5)
O1 0.049(4) 0.046(4) 0.035(4) 0.009(3) 0.010(3) 0.019(3)
N3 0.040(4) 0.040(5) 0.031(4) 0.002(4) 0.013(4) 0.009(4)
N4 0.036(4) 0.046(5) 0.028(4) 0.009(4) 0.010(3) 0.012(4)
C1 0.035(5) 0.050(6) 0.042(6) 0.005(5) 0.008(5) 0.005(5)
C6 0.030(5) 0.045(6) 0.021(4) -0.004(4) 0.000(4) 0.004(4)
C15 0.048(6) 0.078(9) 0.039(6) 0.003(6) 0.015(5) 0.017(6)
C23 0.046(6) 0.054(7) 0.030(5) -0.011(5) 0.001(5) 0.010(5)
O4 0.058(6) 0.078(7) 0.120(9) 0.012(6) 0.046(6) 0.031(5)
C19 0.071(8) 0.056(7) 0.039(6) 0.019(5) 0.015(6) 0.029(6)
C11 0.049(6) 0.037(5) 0.021(5) 0.004(4) -0.001(4) 0.008(5)
C2 0.037(6) 0.059(7) 0.048(7) -0.014(6) -0.001(5) 0.008(5)
C22 0.032(5) 0.049(6) 0.030(5) -0.005(4) 0.004(4) 0.013(5)
C21 0.033(5) 0.052(6) 0.034(5) 0.004(5) 0.014(4) 0.014(5)
C8 0.050(7) 0.056(8) 0.057(8) 0.007(6) -0.012(6) -0.007(6)
C25 0.048(7) 0.042(7) 0.087(10) -0.017(7) 0.022(7) 0.001(6)
N2 0.043(5) 0.043(5) 0.027(4) 0.005(4) 0.011(4) 0.015(4)
C3 0.036(5) 0.042(6) 0.051(6) -0.005(5) -0.003(5) 0.010(5)
C20 0.045(6) 0.067(8) 0.025(5) 0.008(5) 0.006(4) 0.026(5)
C26 0.053(7) 0.047(6) 0.045(6) 0.005(5) 0.018(5) 0.008(5)
C5 0.038(5) 0.043(6) 0.023(5) -0.002(4) -0.001(4) 0.008(4)
C18 0.061(7) 0.045(7) 0.061(8) 0.003(6) 0.002(6) 0.014(6)
C14 0.057(7) 0.081(9) 0.044(7) 0.005(6) 0.021(6) 0.030(7)
C16 0.038(6) 0.058(7) 0.038(6) -0.008(5) 0.003(5) 0.009(5)
C10 0.071(8) 0.041(6) 0.032(6) -0.003(5) -0.006(5) 0.006(6)
C13 0.076(9) 0.070(8) 0.033(6) 0.001(5) 0.014(6) 0.040(7)
N032 0.17(3) 0.14(2) 0.24(3) 0.04(2) 0.12(2) 0.062(19)
C4 0.046(6) 0.045(6) 0.039(6) -0.001(5) -0.002(5) 0.014(5)
C17 0.054(7) 0.041(6) 0.042(6) -0.003(5) -0.003(5) 0.014(5)
C12 0.052(6) 0.042(6) 0.029(5) 0.008(4) 0.009(4) 0.021(5)
C9 0.080(10) 0.049(7) 0.053(8) 0.004(6) -0.020(7) 0.001(7)
C28 0.14(3) 0.32(6) 0.24(4) -0.20(4) -0.05(3) 0.04(3)
C7 0.051(7) 0.056(7) 0.061(8) 0.006(6) -0.001(6) 0.015(6)
C24 0.039(6) 0.063(8) 0.060(8) -0.019(6) 0.004(5) 0.006(6)
C27 0.128(18) 0.107(16) 0.100(15) -0.011(13) 0.019(13) 0.029(14)

loop_
_atom_type_symbol
_atom_type_description
_atom_type_scat_dispersion_real
_atom_type_scat_dispersion_imag
_atom_type_scat_source
C C 0.0033 0.0016 'International Tables Vol C Tables 4.2.6.8 and 6.1.1.4'
H H 0.0000 0.0000 'International Tables Vol C Tables 4.2.6.8 and 6.1.1.4'
N N 0.0061 0.0033 'International Tables Vol C Tables 4.2.6.8 and 6.1.1.4'
O O 0.0106 0.0060 'International Tables Vol C Tables 4.2.6.8 and 6.1.1.4'
Cl Cl 0.1484 0.1585 'International Tables Vol C Tables 4.2.6.8 and 6.1.1.4'
Ru Ru -1.2594 0.8363 'International Tables Vol C Tables 4.2.6.8 and 6.1.1.4'

loop_
_geom_angle_atom_site_label_1
_geom_angle_atom_site_label_2
_geom_angle_atom_site_label_3
_geom_angle
N4 Ru1 N2 89.6(3)
N4 Ru1 N1 98.3(3)
N2 Ru1 N1 79.3(3)
N4 Ru1 N3 78.4(3)
N2 Ru1 N3 97.8(3)
N1 Ru1 N3 175.7(3)
N4 Ru1 O1 170.5(3)
N2 Ru1 O1 97.8(3)
N1 Ru1 O1 89.0(3)
N3 Ru1 O1 94.5(3)
N4 Ru1 O2 95.6(3)
N2 Ru1 O2 172.1(3)
N1 Ru1 O2 94.1(3)
N3 Ru1 O2 89.1(3)
O1 Ru1 O2 77.7(3)
C6 O2 Ru1 114.4(7)
C7 N1 C11 119.5(10)
C7 N1 Ru1 126.0(8)
C11 N1 Ru1 114.5(7)
C5 O1 Ru1 115.9(6)
C22 N3 C26 118.5(9)
C22 N3 Ru1 115.6(7)
C26 N3 Ru1 125.8(7)
C21 N4 C17 118.0(9)
C21 N4 Ru1 116.6(7)
C17 N4 Ru1 125.4(7)
C6 C1 C2 123.2(11)
C6 C1 Cl2 119.7(9)
C2 C1 Cl2 117.1(9)
O2 C6 C1 124.9(10)
O2 C6 C5 116.3(8)
C1 C6 C5 118.8(10)
C16 C15 C14 118.1(11)
C24 C23 C22 119.9(11)
C20 C19 C18 120.0(11)
N1 C11 C10 119.5(10)
N1 C11 C12 115.2(8)
C10 C11 C12 125.3(10)
O4 C2 C1 124.6(13)
O4 C2 C3 117.9(12)
C1 C2 C3 117.4(10)
N3 C22 C23 121.4(10)
N3 C22 C21 114.2(9)
C23 C22 C21 124.4(10)
N4 C21 C20 121.4(10)
N4 C21 C22 114.9(9)
C20 C21 C22 123.6(10)
C9 C8 C7 119.3(12)
C26 C25 C24 120.6(12)
C16 N2 C12 117.7(9)
C16 N2 Ru1 125.7(7)
C12 N2 Ru1 116.7(7)
O3 C3 C4 125.0(12)
O3 C3 C2 117.1(10)
C4 C3 C2 117.9(10)
C19 C20 C21 119.6(10)
N3 C26 C25 121.4(12)
O1 C5 C4 125.6(10)
O1 C5 C6 115.2(9)
C4 C5 C6 119.2(9)
C19 C18 C17 117.6(11)
C13 C14 C15 119.4(11)
N2 C16 C15 122.8(10)
C9 C10 C11 120.6(12)
C14 C13 C12 119.7(11)
C28 N032 C27 169(5)
C5 C4 C3 123.1(11)
C5 C4 Cl1 118.5(8)
C3 C4 Cl1 118.3(9)
N4 C17 C18 123.3(10)
N2 C12 C13 122.3(11)
N2 C12 C11 114.3(9)
C13 C12 C11 123.4(10)
C10 C9 C8 118.6(12)
N1 C7 C8 122.5(13)
C23 C24 C25 118.1(11)

loop_
_geom_bond_atom_site_label_1
_geom_bond_atom_site_label_2
_geom_bond_distance
Ru1 N4 2.021(8)
Ru1 N2 2.021(8)
Ru1 N1 2.056(8)
Ru1 N3 2.058(8)
Ru1 O1 2.086(7)
Ru1 O2 2.100(7)
Cl1 C4 1.739(12)
Cl2 C1 1.743(11)
O2 C6 1.275(12)
N1 C7 1.324(15)
N1 C11 1.359(13)
O3 C3 1.229(14)
O1 C5 1.266(12)
N3 C22 1.346(13)
N3 C26 1.361(14)
N4 C21 1.342(13)
N4 C17 1.359(14)
C1 C6 1.379(14)
C1 C2 1.414(17)
C6 C5 1.524(14)
C15 C16 1.381(15)
C15 C14 1.398(17)
C23 C24 1.362(18)
C23 C22 1.398(14)
O4 C2 1.229(14)
C19 C20 1.371(17)
C19 C18 1.378(17)
C11 C10 1.404(14)
C11 C12 1.469(15)
C2 C3 1.544(18)
C22 C21 1.462(15)
C21 C20 1.389(15)
C8 C9 1.37(2)
C8 C7 1.381(17)
C25 C26 1.357(17)
C25 C24 1.39(2)
N2 C16 1.342(14)
N2 C12 1.349(13)
C3 C4 1.410(15)
C5 C4 1.367(15)
C18 C17 1.382(17)
C14 C13 1.346(18)
C10 C9 1.361(19)
C13 C12 1.381(15)
N032 C28 1.01(4)
N032 C27 1.59(4)

loop_
_geom_torsion_atom_site_label_1
_geom_torsion_atom_site_label_2
_geom_torsion_atom_site_label_3
_geom_torsion_atom_site_label_4
_geom_torsion
Ru1 O2 C6 C1 175.4(8)
Ru1 O2 C6 C5 -5.9(10)
C2 C1 C6 O2 -178.2(9)
Cl2 C1 C6 O2 1.7(14)
C2 C1 C6 C5 3.2(15)
Cl2 C1 C6 C5 -176.9(7)
C7 N1 C11 C10 1.8(15)
Ru1 N1 C11 C10 -178.9(8)
C7 N1 C11 C12 -178.9(10)
Ru1 N1 C11 C12 0.3(11)
C6 C1 C2 O4 175.8(11)
Cl2 C1 C2 O4 -4.1(16)
C6 C1 C2 C3 -1.7(15)
Cl2 C1 C2 C3 178.4(7)
C26 N3 C22 C23 -3.6(14)
Ru1 N3 C22 C23 178.6(7)
C26 N3 C22 C21 176.1(9)
Ru1 N3 C22 C21 -1.8(11)
C24 C23 C22 N3 1.3(16)
C24 C23 C22 C21 -178.3(10)
C17 N4 C21 C20 1.2(14)
Ru1 N4 C21 C20 -177.3(7)
C17 N4 C21 C22 -176.9(9)
Ru1 N4 C21 C22 4.6(11)
N3 C22 C21 N4 -1.8(12)
C23 C22 C21 N4 177.8(9)
N3 C22 C21 C20 -179.8(9)
C23 C22 C21 C20 -0.2(16)
O4 C2 C3 O3 0.3(16)
C1 C2 C3 O3 178.0(10)
O4 C2 C3 C4 178.9(10)
C1 C2 C3 C4 -3.5(14)
C18 C19 C20 C21 2.0(17)
N4 C21 C20 C19 -1.6(15)
C22 C21 C20 C19 176.3(10)
C22 N3 C26 C25 4.1(15)
Ru1 N3 C26 C25 -178.2(8)
C24 C25 C26 N3 -2.4(18)
Ru1 O1 C5 C4 -176.2(8)
Ru1 O1 C5 C6 5.2(10)
O2 C6 C5 O1 0.6(12)
C1 C6 C5 O1 179.3(9)
O2 C6 C5 C4 -178.2(9)
C1 C6 C5 C4 0.6(14)
C20 C19 C18 C17 -2.0(19)
C16 C15 C14 C13 -1(2)
C12 N2 C16 C15 0.1(17)
Ru1 N2 C16 C15 -179.9(9)
C14 C15 C16 N2 0.1(19)
N1 C11 C10 C9 -2.9(16)
C12 C11 C10 C9 177.9(11)
C15 C14 C13 C12 1(2)
O1 C5 C4 C3 175.4(10)
C6 C5 C4 C3 -6.1(15)
O1 C5 C4 Cl1 -0.4(14)
C6 C5 C4 Cl1 178.1(7)
O3 C3 C4 C5 -174.2(11)
C2 C3 C4 C5 7.4(15)
O3 C3 C4 Cl1 1.7(15)
C2 C3 C4 Cl1 -176.8(7)
C21 N4 C17 C18 -1.2(17)
Ru1 N4 C17 C18 177.1(9)
C19 C18 C17 N4 1.6(19)
C16 N2 C12 C13 0.6(15)
Ru1 N2 C12 C13 -179.4(8)
C16 N2 C12 C11 -179.6(9)
Ru1 N2 C12 C11 0.4(11)
C14 C13 C12 N2 -1.4(18)
C14 C13 C12 C11 178.8(11)
N1 C11 C12 N2 -0.5(13)
C10 C11 C12 N2 178.7(10)
N1 C11 C12 C13 179.3(10)
C10 C11 C12 C13 -1.5(17)
C11 C10 C9 C8 3.3(19)
C7 C8 C9 C10 -3(2)
C11 N1 C7 C8 -1.2(18)
Ru1 N1 C7 C8 179.6(9)
C9 C8 C7 N1 2(2)
C22 C23 C24 C25 0.5(17)
C26 C25 C24 C23 0.1(18)
